data_4082202
loop_
_publ_author_name
'Adams, Richard D.'
'Wong, Yuen Onn'
'Zhang, Qiang'

_publ_section_title
;
 Studies of the Structures and Bonding of Gold-Bridged Dirhenium Carbonyl
 Cluster Complexes
;
_journal_issue 24
_journal_name_full Organometallics
_journal_page_first 7540
_journal_paper_doi 10.1021/om4010127
_journal_volume 32
_journal_year 2013
_chemical_formula_sum 'C44 H30 O8 P2 Re2'
_chemical_formula_weight 1121.04
_chemical_name_systematic
; 
 ? 
;
_space_group_IT_number 15
_symmetry_cell_setting monoclinic
_symmetry_space_group_name_Hall '-C 2yc'
_symmetry_space_group_name_H-M 'C 1 2/c 1'
_atom_sites_solution_hydrogens geom
_atom_sites_solution_primary direct
_atom_sites_solution_secondary difmap
_audit_creation_method SHELXL-97
_cell_angle_alpha 90.00
_cell_angle_beta 103.9760(10)
_cell_angle_gamma 90.00
_cell_formula_units_Z 4
_cell_length_a 13.8222(7)
_cell_length_b 26.6145(13)
_cell_length_c 11.1011(5)
_cell_measurement_reflns_used 5087
_cell_measurement_temperature 294(2)
_cell_measurement_theta_max 28.22
_cell_measurement_theta_min 2.25
_cell_volume 3962.9(3)
_computing_cell_refinement 'SAINT+  V6.45 (Bruker, 2003)'
_computing_data_collection 'SMART V5.632 (Bruker, 2005)'
_computing_data_reduction 'SAINT+  V6.45'
_computing_molecular_graphics 'SHELXTL V6.1 (Sheldrick, 2000)'
_computing_publication_material 'SHELXTL V6.1'
_computing_structure_refinement 'SHELXL-97 (Sheldrick, 1997)'
_computing_structure_solution 'SHELXS-97 (Sheldrick, 1990)'
_diffrn_ambient_temperature 294(2)
_diffrn_measured_fraction_theta_full 1.000
_diffrn_measured_fraction_theta_max 1.000
_diffrn_measurement_device_type 'Bruker SMART APEX CCD diffractometer'
_diffrn_measurement_method 'omega scans'
_diffrn_radiation_monochromator graphite
_diffrn_radiation_source 'fine-focus sealed tube'
_diffrn_radiation_type MoK\a
_diffrn_radiation_wavelength 0.71073
_diffrn_reflns_av_R_equivalents 0.0333
_diffrn_reflns_av_sigmaI/netI 0.0179
_diffrn_reflns_limit_h_max 16
_diffrn_reflns_limit_h_min -16
_diffrn_reflns_limit_k_max 31
_diffrn_reflns_limit_k_min -31
_diffrn_reflns_limit_l_max 13
_diffrn_reflns_limit_l_min -13
_diffrn_reflns_number 24553
_diffrn_reflns_theta_full 25.03
_diffrn_reflns_theta_max 25.03
_diffrn_reflns_theta_min 1.53
_diffrn_standards_decay_% <1
_exptl_absorpt_coefficient_mu 6.238
_exptl_absorpt_correction_T_max 1.000
_exptl_absorpt_correction_T_min 0.622
_exptl_absorpt_correction_type multi-scan
_exptl_absorpt_process_details '(SADABS, Bruker, 1997)'
_exptl_crystal_colour Colorless
_exptl_crystal_density_diffrn 1.879
_exptl_crystal_density_meas 0
_exptl_crystal_density_method 'not measured'
_exptl_crystal_description Block
_exptl_crystal_F_000 2152
_exptl_crystal_size_max 0.20
_exptl_crystal_size_mid 0.20
_exptl_crystal_size_min 0.10
_refine_diff_density_max 1.026
_refine_diff_density_min -0.453
_refine_diff_density_rms 0.068
_refine_ls_extinction_method none
_refine_ls_goodness_of_fit_ref 1.027
_refine_ls_hydrogen_treatment mixed
_refine_ls_matrix_type full
_refine_ls_number_parameters 253
_refine_ls_number_reflns 3511
_refine_ls_number_restraints 0
_refine_ls_restrained_S_all 1.027
_refine_ls_R_factor_all 0.0231
_refine_ls_R_factor_gt 0.0197
_refine_ls_shift/su_max 0.006
_refine_ls_shift/su_mean 0.000
_refine_ls_structure_factor_coef Fsqd
_refine_ls_weighting_details 'calc w=1/[\s^2^(Fo^2^)+(0.0250P)^2^+5.3335P] where P=(Fo^2^+2Fc^2^)/3'
_refine_ls_weighting_scheme calc
_refine_ls_wR_factor_gt 0.0472
_refine_ls_wR_factor_ref 0.0496
_reflns_number_gt 3159
_reflns_number_total 3511
_reflns_threshold_expression >2sigma(I)
_cod_data_source_file om4010127_si_002.cif
_cod_data_source_block c2c
_cod_depositor_comments
;
The following automatic conversions were performed:

'_symmetry_cell_setting' value 'Monoclinic' changed to 'monoclinic'
according to /home/saulius/struct/CIF-dictionaries/cif_core.dic
dictionary named 'cif_core.dic' version 2.4.2 from
2011-04-26.

'_exptl_absorpt_correction_type' value 'Multi-scan'
changed to 'multi-scan' according to
/home/saulius/struct/CIF-dictionaries/cif_core.dic dictionary named
'cif_core.dic' version 2.4.2 from 2011-04-26.

Automatic conversion script
Id: cif_fix_values 1891 2012-01-12 08:04:46Z andrius 
;
_cod_original_sg_symbol_H-M C2/c
_cod_database_code 4082202

loop_
_symmetry_equiv_pos_as_xyz
'x, y, z'
'-x, y, -z+1/2'
'x+1/2, y+1/2, z'
'-x+1/2, y+1/2, -z+1/2'
'-x, -y, -z'
'x, -y, z-1/2'
'-x+1/2, -y+1/2, -z'
'x+1/2, -y+1/2, z-1/2'

loop_
_atom_site_label
_atom_site_type_symbol
_atom_site_fract_x
_atom_site_fract_y
_atom_site_fract_z
_atom_site_U_iso_or_equiv
_atom_site_adp_type
_atom_site_occupancy
_atom_site_symmetry_multiplicity
_atom_site_calc_flag
_atom_site_refinement_flags
Re1 Re 0.594501(10) 0.604972(5) -0.144055(11) 0.04302(6) Uani 1 1 d .
P1 P 0.73994(7) 0.60805(3) 0.02399(8) 0.0439(2) Uani 1 1 d .
O1 O 0.5272(3) 0.71189(13) -0.0906(4) 0.1172(14) Uani 1 1 d .
O2 O 0.4629(2) 0.55858(12) 0.0193(3) 0.0758(8) Uani 1 1 d .
O3 O 0.6152(2) 0.49860(10) -0.2539(3) 0.0644(7) Uani 1 1 d .
O4 O 0.6933(3) 0.65015(12) -0.3443(3) 0.0811(9) Uani 1 1 d .
C1 C 0.5534(3) 0.67298(16) -0.1075(4) 0.0695(11) Uani 1 1 d .
C2 C 0.5122(3) 0.57545(14) -0.0391(3) 0.0522(9) Uani 1 1 d .
C3 C 0.6107(3) 0.53743(14) -0.2111(3) 0.0484(8) Uani 1 1 d .
C4 C 0.6586(3) 0.63355(14) -0.2694(3) 0.0569(9) Uani 1 1 d .
C5 C 0.7867(3) 0.54954(13) 0.1044(3) 0.0481(8) Uani 1 1 d .
C6 C 0.7663(3) 0.50400(14) 0.0465(4) 0.0639(11) Uani 1 1 d .
H6 H 0.7271 0.5029 -0.0343 0.077 Uiso 1 1 calc R
C7 C 0.8025(3) 0.45960(16) 0.1052(4) 0.0747(12) Uani 1 1 d .
H7 H 0.7876 0.4292 0.0638 0.090 Uiso 1 1 calc R
C8 C 0.8601(3) 0.46037(17) 0.2238(4) 0.0709(12) Uani 1 1 d .
H8 H 0.8858 0.4307 0.2628 0.085 Uiso 1 1 calc R
C9 C 0.8794(3) 0.50488(18) 0.2841(4) 0.0734(12) Uani 1 1 d .
H9 H 0.9174 0.5054 0.3656 0.088 Uiso 1 1 calc R
C10 C 0.8437(3) 0.54936(16) 0.2265(3) 0.0640(10) Uani 1 1 d .
H10 H 0.8578 0.5795 0.2695 0.077 Uiso 1 1 calc R
C11 C 0.7266(3) 0.64695(13) 0.1565(3) 0.0486(8) Uani 1 1 d .
C12 C 0.6549(3) 0.63352(17) 0.2182(4) 0.0691(11) Uani 1 1 d .
H12 H 0.6131 0.6064 0.1898 0.083 Uiso 1 1 calc R
C13 C 0.6443(4) 0.65993(19) 0.3219(4) 0.0795(13) Uani 1 1 d .
H13 H 0.5964 0.6502 0.3634 0.095 Uiso 1 1 calc R
C14 C 0.7040(4) 0.70005(17) 0.3630(4) 0.0763(13) Uani 1 1 d .
H14 H 0.6961 0.7182 0.4316 0.092 Uiso 1 1 calc R
C15 C 0.7758(4) 0.71380(16) 0.3035(4) 0.0754(13) Uani 1 1 d .
H15 H 0.8168 0.7411 0.3324 0.090 Uiso 1 1 calc R
C16 C 0.7882(3) 0.68739(14) 0.2007(3) 0.0608(10) Uani 1 1 d .
H16 H 0.8377 0.6968 0.1614 0.073 Uiso 1 1 calc R
C17 C 0.8515(3) 0.63467(14) -0.0143(3) 0.0504(8) Uani 1 1 d .
C18 C 0.9433(3) 0.61175(16) 0.0185(4) 0.0649(11) Uani 1 1 d .
H18 H 0.9506 0.5816 0.0622 0.078 Uiso 1 1 calc R
C19 C 1.0251(3) 0.6334(2) -0.0132(4) 0.0831(14) Uani 1 1 d .
H19 H 1.0870 0.6178 0.0096 0.100 Uiso 1 1 calc R
C20 C 1.0151(4) 0.6775(2) -0.0779(4) 0.0881(16) Uani 1 1 d .
H20 H 1.0701 0.6916 -0.0998 0.106 Uiso 1 1 calc R
C21 C 0.9249(4) 0.70095(18) -0.1104(4) 0.0772(13) Uani 1 1 d .
H21 H 0.9184 0.7311 -0.1539 0.093 Uiso 1 1 calc R
C22 C 0.8434(3) 0.67987(15) -0.0785(3) 0.0622(10) Uani 1 1 d .
H22 H 0.7821 0.6962 -0.1004 0.075 Uiso 1 1 calc R

loop_
_atom_site_aniso_label
_atom_site_aniso_U_11
_atom_site_aniso_U_22
_atom_site_aniso_U_33
_atom_site_aniso_U_23
_atom_site_aniso_U_13
_atom_site_aniso_U_12
Re1 0.04490(10) 0.04136(9) 0.03527(9) -0.00166(5) -0.00502(6) 0.00018(5)
P1 0.0460(5) 0.0442(5) 0.0363(4) -0.0009(3) 0.0000(4) -0.0028(4)
O1 0.138(3) 0.067(2) 0.119(3) -0.034(2) -0.022(3) 0.033(2)
O2 0.0679(19) 0.100(2) 0.0596(17) 0.0047(16) 0.0157(15) -0.0096(17)
O3 0.0667(18) 0.0530(16) 0.0661(17) -0.0133(13) 0.0018(14) 0.0054(13)
O4 0.101(2) 0.082(2) 0.0599(18) 0.0077(16) 0.0196(17) -0.0226(18)
C1 0.075(3) 0.059(3) 0.060(2) -0.013(2) -0.013(2) 0.005(2)
C2 0.048(2) 0.061(2) 0.0406(18) -0.0032(17) -0.0041(17) 0.0039(17)
C3 0.044(2) 0.051(2) 0.0432(18) -0.0006(16) -0.0020(15) 0.0004(16)
C4 0.068(3) 0.052(2) 0.0422(19) -0.0012(17) -0.0033(18) -0.0083(19)
C5 0.045(2) 0.053(2) 0.0399(17) 0.0054(15) -0.0004(15) 0.0015(16)
C6 0.077(3) 0.058(2) 0.047(2) 0.0042(18) -0.004(2) 0.009(2)
C7 0.087(3) 0.054(2) 0.076(3) 0.004(2) 0.005(3) 0.013(2)
C8 0.070(3) 0.069(3) 0.070(3) 0.024(2) 0.009(2) 0.014(2)
C9 0.071(3) 0.086(3) 0.053(2) 0.021(2) -0.007(2) 0.010(2)
C10 0.068(3) 0.067(2) 0.047(2) 0.0050(18) -0.0067(19) -0.001(2)
C11 0.051(2) 0.051(2) 0.0372(17) -0.0011(15) -0.0028(15) -0.0003(16)
C12 0.070(3) 0.083(3) 0.052(2) -0.017(2) 0.010(2) -0.022(2)
C13 0.081(3) 0.102(4) 0.058(2) -0.020(2) 0.022(2) -0.018(3)
C14 0.096(4) 0.079(3) 0.051(2) -0.017(2) 0.012(2) 0.002(3)
C15 0.098(4) 0.057(3) 0.065(3) -0.019(2) 0.006(3) -0.015(2)
C16 0.071(3) 0.055(2) 0.053(2) -0.0074(18) 0.0073(19) -0.010(2)
C17 0.050(2) 0.058(2) 0.0374(17) -0.0051(16) -0.0007(15) -0.0067(17)
C18 0.053(2) 0.080(3) 0.058(2) 0.005(2) 0.006(2) 0.000(2)
C19 0.054(3) 0.117(4) 0.077(3) 0.004(3) 0.012(2) -0.003(3)
C20 0.073(3) 0.127(5) 0.064(3) 0.000(3) 0.016(3) -0.038(3)
C21 0.080(3) 0.085(3) 0.058(2) 0.012(2) 0.001(2) -0.030(3)
C22 0.065(3) 0.063(2) 0.051(2) 0.0029(19) -0.0014(19) -0.012(2)

loop_
_atom_type_symbol
_atom_type_description
_atom_type_scat_dispersion_real
_atom_type_scat_dispersion_imag
_atom_type_scat_source
C C 0.0033 0.0016 'International Tables Vol C Tables 4.2.6.8 and 6.1.1.4'
H H 0.0000 0.0000 'International Tables Vol C Tables 4.2.6.8 and 6.1.1.4'
O O 0.0106 0.0060 'International Tables Vol C Tables 4.2.6.8 and 6.1.1.4'
P P 0.1023 0.0942 'International Tables Vol C Tables 4.2.6.8 and 6.1.1.4'
Re Re -1.0185 7.2310 'International Tables Vol C Tables 4.2.6.8 and 6.1.1.4'

loop_
_geom_angle_atom_site_label_1
_geom_angle_atom_site_label_2
_geom_angle_atom_site_label_3
_geom_angle
_geom_angle_site_symmetry_3
C1 Re1 C4 89.55(18) .
C1 Re1 C2 90.45(18) .
C4 Re1 C2 171.39(14) .
C1 Re1 C3 167.78(15) .
C4 Re1 C3 88.52(15) .
C2 Re1 C3 89.66(15) .
C1 Re1 P1 92.15(12) .
C4 Re1 P1 95.80(11) .
C2 Re1 P1 92.81(10) .
C3 Re1 P1 100.05(10) .
C1 Re1 Re1 85.61(11) 2_654
C4 Re1 Re1 84.45(11) 2_654
C2 Re1 Re1 86.96(10) 2_654
C3 Re1 Re1 82.20(10) 2_654
P1 Re1 Re1 177.75(2) 2_654
C5 P1 C17 102.89(17) .
C5 P1 C11 100.37(15) .
C17 P1 C11 102.66(16) .
C5 P1 Re1 118.81(11) .
C17 P1 Re1 115.29(11) .
C11 P1 Re1 114.47(12) .
O1 C1 Re1 177.4(4) .
O2 C2 Re1 178.5(3) .
O3 C3 Re1 176.4(3) .
O4 C4 Re1 178.2(4) .
C6 C5 C10 117.2(3) .
C6 C5 P1 121.0(3) .
C10 C5 P1 121.8(3) .
C5 C6 C7 121.7(4) .
C8 C7 C6 120.2(4) .
C9 C8 C7 119.3(4) .
C8 C9 C10 121.0(4) .
C9 C10 C5 120.6(4) .
C12 C11 C16 118.6(3) .
C12 C11 P1 118.2(3) .
C16 C11 P1 123.1(3) .
C11 C12 C13 120.8(4) .
C14 C13 C12 120.0(4) .
C13 C14 C15 120.1(4) .
C14 C15 C16 120.6(4) .
C15 C16 C11 119.9(4) .
C18 C17 C22 118.4(4) .
C18 C17 P1 122.7(3) .
C22 C17 P1 119.0(3) .
C17 C18 C19 120.3(4) .
C20 C19 C18 120.3(5) .
C21 C20 C19 120.2(4) .
C20 C21 C22 119.9(4) .
C21 C22 C17 120.9(4) .

loop_
_geom_bond_atom_site_label_1
_geom_bond_atom_site_label_2
_geom_bond_distance
_geom_bond_site_symmetry_2
Re1 C1 1.969(4) .
Re1 C4 1.973(4) .
Re1 C2 1.977(4) .
Re1 C3 1.979(4) .
Re1 P1 2.3910(9) .
Re1 Re1 3.0643(3) 2_654
P1 C5 1.833(3) .
P1 C17 1.837(4) .
P1 C11 1.844(3) .
O1 C1 1.127(5) .
O2 C2 1.140(4) .
O3 C3 1.145(4) .
O4 C4 1.145(4) .
C5 C6 1.369(5) .
C5 C10 1.393(5) .
C6 C7 1.384(5) .
C7 C8 1.364(6) .
C8 C9 1.355(6) .
C9 C10 1.379(5) .
C11 C12 1.381(5) .
C11 C16 1.386(5) .
C12 C13 1.386(5) .
C13 C14 1.359(6) .
C14 C15 1.367(6) .
C15 C16 1.386(5) .
C17 C18 1.375(5) .
C17 C22 1.389(5) .
C18 C19 1.388(6) .
C19 C20 1.366(7) .
C20 C21 1.362(7) .
C21 C22 1.380(6) .
